data_4314554
loop_
_publ_author_name
'Biplab Biswas'
'Sunita Salunke-Gawali'
'Thomas Weyherm\"uller'
'Vinzenz Bachler'
'Eckhard Bill'
'Phalguni Chaudhuri'

_publ_section_title
;
 Metal-Complexes As Ligands to Generate Asymmetric Homo- and
 Heterodinuclear MAIIIMBII Species: a Magneto-Structural and Spectroscopic
 Comparison of Imidazole-N versus Pyridine-N
;
_journal_name_full 'Inorganic Chemistry'
_journal_page_first 626
_journal_page_last 641
_journal_paper_doi 10.1021/ic9018426
_journal_volume 49
_journal_year 2010
_chemical_formula_moiety 'C24 H39 Fe Mn N12 O3, C9 H21 Cl3 Fe N3, 2 (Cl O4)'
_chemical_formula_sum 'C33 H60 Cl5 Fe2 Mn N15 O11'
_chemical_formula_weight 1186.85
_chemical_name_systematic
; 
 ? 
;
_space_group_IT_number 2
_symmetry_cell_setting triclinic
_symmetry_space_group_name_Hall '-P 1'
_symmetry_space_group_name_H-M 'P -1'
_atom_sites_solution_hydrogens geom
_atom_sites_solution_primary direct
_atom_sites_solution_secondary difmap
_audit_creation_method SHELXL-97
_cell_angle_alpha 78.780(5)
_cell_angle_beta 84.084(5)
_cell_angle_gamma 87.053(5)
_cell_formula_units_Z 2
_cell_length_a 12.284(3)
_cell_length_b 12.414(3)
_cell_length_c 16.680(5)
_cell_measurement_reflns_used 8994
_cell_measurement_temperature 100(2)
_cell_measurement_theta_max 22.05
_cell_measurement_theta_min 2.63
_cell_volume 2480.4(11)
_computing_cell_refinement 'SAINT 7.34a, Bruker AXS'
_computing_data_collection 'SAINT 7.34a, Bruker AXS'
_computing_data_reduction 'SAINT 7.34a, Bruker AXS'
_computing_structure_refinement 'SHELXL-97 (Sheldrick, 1997)'
_computing_structure_solution 'SHELXS-97 (Sheldrick, 1990)'
_diffrn_ambient_temperature 100(2)
_diffrn_measured_fraction_theta_full 0.998
_diffrn_measured_fraction_theta_max 0.998
_diffrn_measurement_device_type 'Bruker APEX2'
_diffrn_measurement_method 'images at 0.5 deg. stepwise rotation in omega and phi, 10 sec./frame'
_diffrn_radiation_monochromator graphite
_diffrn_radiation_source 'rotating anode, INCOATEC Multi-Layer Optics'
_diffrn_radiation_type MoK\a
_diffrn_radiation_wavelength 0.71073
_diffrn_reflns_av_R_equivalents 0.0697
_diffrn_reflns_av_sigmaI/netI 0.0549
_diffrn_reflns_limit_h_max 15
_diffrn_reflns_limit_h_min -15
_diffrn_reflns_limit_k_max 16
_diffrn_reflns_limit_k_min -16
_diffrn_reflns_limit_l_max 21
_diffrn_reflns_limit_l_min -21
_diffrn_reflns_number 57035
_diffrn_reflns_theta_full 27.50
_diffrn_reflns_theta_max 27.50
_diffrn_reflns_theta_min 2.87
_exptl_absorpt_coefficient_mu 1.166
_exptl_absorpt_correction_T_max 0.974
_exptl_absorpt_correction_T_min 0.912
_exptl_absorpt_correction_type multi-scan
_exptl_absorpt_process_details 'SADABS 2008/1, Bruker AXS (2008)'
_exptl_crystal_colour red
_exptl_crystal_density_diffrn 1.589
_exptl_crystal_density_method 'not measured'
_exptl_crystal_description 'transparent parallelepiped'
_exptl_crystal_F_000 1226
_exptl_crystal_size_max 0.02
_exptl_crystal_size_mid 0.02
_exptl_crystal_size_min 0.02
_refine_diff_density_max 0.776
_refine_diff_density_min -0.605
_refine_diff_density_rms 0.087
_refine_ls_extinction_method none
_refine_ls_goodness_of_fit_ref 1.036
_refine_ls_hydrogen_treatment constr
_refine_ls_matrix_type full
_refine_ls_number_parameters 680
_refine_ls_number_reflns 11371
_refine_ls_number_restraints 193
_refine_ls_restrained_S_all 1.049
_refine_ls_R_factor_all 0.0771
_refine_ls_R_factor_gt 0.0449
_refine_ls_shift/su_max 0.001
_refine_ls_shift/su_mean 0.000
_refine_ls_structure_factor_coef Fsqd
_refine_ls_weighting_details 'calc w=1/[\s^2^(Fo^2^)+(0.0371P)^2^+3.7887P] where P=(Fo^2^+2Fc^2^)/3'
_refine_ls_weighting_scheme calc
_refine_ls_wR_factor_gt 0.0940
_refine_ls_wR_factor_ref 0.1091
_reflns_number_gt 7985
_reflns_number_total 11371
_reflns_threshold_expression >2sigma(I)
_cod_data_source_file ic9018426_si_001_06.cif
_cod_data_source_block 05a
_cod_depositor_comments
;
The following automatic conversions were performed:

'_exptl_absorpt_correction_type' value 'Multi-Scan' changed to
'multi-scan' according to the built-in table from CIF Core dictionary
named 'cif_core.dic' version 2.4.1 from 2010-06-29.

Automatic conversion script
Id: cif_fix_values 1646 2011-03-28 12:23:43Z adriana 
;
_cod_original_cell_volume 2480.4(12)
_cod_database_code 4314554

loop_
_symmetry_equiv_pos_as_xyz
'x, y, z'
'-x, -y, -z'

loop_
_atom_site_label
_atom_site_type_symbol
_atom_site_fract_x
_atom_site_fract_y
_atom_site_fract_z
_atom_site_U_iso_or_equiv
_atom_site_adp_type
_atom_site_occupancy
_atom_site_symmetry_multiplicity
_atom_site_calc_flag
_atom_site_refinement_flags
_atom_site_disorder_assembly
_atom_site_disorder_group
Mn1 Mn 0.27559(4) 1.14562(4) 0.23044(3) 0.01851(11) Uani 1 1 d . . .
Fe1 Fe 0.26663(3) 1.39032(4) 0.32883(3) 0.01678(10) Uani 1 1 d . . .
N1 N 0.2327(2) 1.4240(2) 0.45560(17) 0.0256(6) Uani 1 1 d . . .
C2 C 0.3428(3) 1.4378(4) 0.4808(2) 0.0384(9) Uani 1 1 d . . .
H2A H 0.3839 1.3664 0.4879 0.046 Uiso 1 1 calc R . .
H2B H 0.3351 1.4627 0.5340 0.046 Uiso 1 1 calc R . .
C3 C 0.4057(3) 1.5219(4) 0.4160(2) 0.0423(10) Uani 1 1 d . . .
H3A H 0.3737 1.5963 0.4178 0.051 Uiso 1 1 calc R . .
H3B H 0.4829 1.5208 0.4285 0.051 Uiso 1 1 calc R . .
N4 N 0.4023(2) 1.4986(2) 0.33240(18) 0.0304(7) Uani 1 1 d . . .
C5 C 0.3751(3) 1.5994(3) 0.2730(2) 0.0379(9) Uani 1 1 d . . .
H5A H 0.3824 1.5828 0.2170 0.045 Uiso 1 1 calc R . .
H5B H 0.4279 1.6566 0.2741 0.045 Uiso 1 1 calc R . .
C6 C 0.2603(3) 1.6432(3) 0.2920(2) 0.0374(9) Uani 1 1 d . . .
H6A H 0.2570 1.6759 0.3418 0.045 Uiso 1 1 calc R . .
H6B H 0.2405 1.7015 0.2458 0.045 Uiso 1 1 calc R . .
N7 N 0.1803(2) 1.5528(2) 0.30543(17) 0.0251(6) Uani 1 1 d . . .
C8 C 0.1030(3) 1.5531(3) 0.3800(2) 0.0302(8) Uani 1 1 d . . .
H8A H 0.0454 1.4994 0.3821 0.036 Uiso 1 1 calc R . .
H8B H 0.0670 1.6268 0.3771 0.036 Uiso 1 1 calc R . .
C9 C 0.1612(3) 1.5244(3) 0.4567(2) 0.0335(8) Uani 1 1 d . . .
H9A H 0.2063 1.5865 0.4610 0.040 Uiso 1 1 calc R . .
H9B H 0.1067 1.5118 0.5053 0.040 Uiso 1 1 calc R . .
C10 C 0.1802(3) 1.3275(3) 0.5101(2) 0.0366(9) Uani 1 1 d . . .
H10A H 0.1767 1.3369 0.5673 0.055 Uiso 1 1 calc R . .
H10B H 0.2234 1.2606 0.5038 0.055 Uiso 1 1 calc R . .
H10C H 0.1060 1.3215 0.4952 0.055 Uiso 1 1 calc R . .
C11 C 0.5082(3) 1.4502(4) 0.3027(3) 0.0420(10) Uani 1 1 d . . .
H11A H 0.5658 1.5035 0.2978 0.063 Uiso 1 1 calc R . .
H11B H 0.5021 1.4315 0.2490 0.063 Uiso 1 1 calc R . .
H11C H 0.5266 1.3837 0.3418 0.063 Uiso 1 1 calc R . .
C12 C 0.1187(3) 1.5633(3) 0.2319(2) 0.0360(9) Uani 1 1 d . . .
H12A H 0.0694 1.5018 0.2393 0.054 Uiso 1 1 calc R . .
H12B H 0.1704 1.5623 0.1832 0.054 Uiso 1 1 calc R . .
H12C H 0.0758 1.6327 0.2248 0.054 Uiso 1 1 calc R . .
O21 O 0.3105(2) 1.40739(19) 0.21225(15) 0.0295(5) Uani 1 1 d . . .
N22 N 0.3102(2) 1.3215(2) 0.17327(17) 0.0223(6) Uani 1 1 d . . .
C23 C 0.3410(2) 1.3438(3) 0.09555(19) 0.0208(7) Uani 1 1 d . . .
H23 H 0.3608 1.4152 0.0674 0.025 Uiso 1 1 calc R . .
C24 C 0.3427(3) 1.2506(3) 0.0551(2) 0.0220(7) Uani 1 1 d . . .
N25 N 0.3813(2) 1.2472(2) -0.02253(17) 0.0266(6) Uani 1 1 d . . .
C26 C 0.3709(4) 1.1417(3) -0.0337(2) 0.0392(10) Uani 1 1 d . . .
H26 H 0.3915 1.1141 -0.0825 0.047 Uiso 1 1 calc R . .
C27 C 0.3253(3) 1.0841(3) 0.0391(2) 0.0375(9) Uani 1 1 d . . .
H27 H 0.3084 1.0085 0.0493 0.045 Uiso 1 1 calc R . .
N28 N 0.3075(2) 1.1519(2) 0.09519(17) 0.0268(6) Uani 1 1 d . . .
C29 C 0.4313(3) 1.3364(3) -0.0840(2) 0.0324(8) Uani 1 1 d . . .
H29A H 0.4007 1.4072 -0.0732 0.049 Uiso 1 1 calc R . .
H29B H 0.4159 1.3280 -0.1389 0.049 Uiso 1 1 calc R . .
H29C H 0.5106 1.3335 -0.0809 0.049 Uiso 1 1 calc R . .
O31 O 0.12688(18) 1.31695(18) 0.33843(15) 0.0270(5) Uani 1 1 d . . .
N32 N 0.1347(2) 1.2185(2) 0.31409(17) 0.0227(6) Uani 1 1 d . . .
C33 C 0.0583(3) 1.1507(3) 0.3457(2) 0.0223(7) Uani 1 1 d . . .
H33 H 0.0026 1.1658 0.3863 0.027 Uiso 1 1 calc R . .
C34 C 0.0650(2) 1.0492(3) 0.31380(19) 0.0202(7) Uani 1 1 d . . .
N35 N -0.0026(2) 0.9635(2) 0.33674(17) 0.0254(6) Uani 1 1 d . . .
C36 C 0.0325(3) 0.8874(3) 0.2885(2) 0.0287(8) Uani 1 1 d . . .
H36 H 0.0011 0.8185 0.2902 0.034 Uiso 1 1 calc R . .
C37 C 0.1200(3) 0.9296(3) 0.2386(2) 0.0263(7) Uani 1 1 d . . .
H37 H 0.1609 0.8945 0.1988 0.032 Uiso 1 1 calc R . .
N38 N 0.1408(2) 1.0312(2) 0.25416(17) 0.0224(6) Uani 1 1 d . . .
C39 C -0.0919(3) 0.9504(3) 0.4031(3) 0.0410(10) Uani 1 1 d . . .
H39A H -0.1506 0.9095 0.3883 0.061 Uiso 1 1 calc R . .
H39B H -0.1206 1.0229 0.4114 0.061 Uiso 1 1 calc R . .
H39C H -0.0643 0.9099 0.4538 0.061 Uiso 1 1 calc R . .
O41 O 0.3563(2) 1.2645(2) 0.37727(16) 0.0336(6) Uani 1 1 d . . .
N42 N 0.3693(2) 1.1797(2) 0.33660(18) 0.0277(6) Uani 1 1 d . . .
C43 C 0.4429(3) 1.1050(3) 0.3627(2) 0.0265(7) Uani 1 1 d . . .
H43 H 0.4854 1.1098 0.4063 0.032 Uiso 1 1 calc R . .
C44 C 0.4538(3) 1.0150(3) 0.3197(2) 0.0239(7) Uani 1 1 d . . .
N45 N 0.5193(2) 0.9229(2) 0.33688(17) 0.0244(6) Uani 1 1 d . . .
C46 C 0.5037(3) 0.8592(3) 0.2810(2) 0.0270(8) Uani 1 1 d . . .
H46 H 0.5382 0.7898 0.2776 0.032 Uiso 1 1 calc R . .
C47 C 0.4292(3) 0.9140(3) 0.2309(2) 0.0284(8) Uani 1 1 d . . .
H47 H 0.4025 0.8887 0.1866 0.034 Uiso 1 1 calc R . .
N48 N 0.3993(2) 1.0121(2) 0.25538(18) 0.0253(6) Uani 1 1 d . . .
C49 C 0.5825(3) 0.8897(3) 0.4079(2) 0.0317(8) Uani 1 1 d . . .
H49A H 0.6120 0.9549 0.4218 0.048 Uiso 1 1 calc R . .
H49B H 0.6430 0.8396 0.3946 0.048 Uiso 1 1 calc R . .
H49C H 0.5349 0.8525 0.4547 0.048 Uiso 1 1 calc R . .
Fe2 Fe 0.78057(4) 0.30168(4) 0.05054(3) 0.02232(12) Uani 0.278(6) 1 d PD A 1
N51 N 0.9472(7) 0.2186(10) 0.0405(8) 0.0307(8) Uani 0.278(6) 1 d PD A 1
C52 C 0.9405(12) 0.1038(10) 0.0829(18) 0.0499(18) Uani 0.278(6) 1 d PD A 1
H52A H 0.9735 0.0965 0.1354 0.060 Uiso 0.278(6) 1 calc PR A 1
H52B H 0.9859 0.0580 0.0491 0.060 Uiso 0.278(6) 1 calc PR A 1
C53 C 0.8294(13) 0.0576(9) 0.1010(10) 0.0447(16) Uani 0.278(6) 1 d PD A 1
H53A H 0.8320 -0.0120 0.1415 0.054 Uiso 0.278(6) 1 calc PR A 1
H53B H 0.8042 0.0417 0.0502 0.054 Uiso 0.278(6) 1 calc PR A 1
N54 N 0.7507(10) 0.1383(7) 0.1347(7) 0.0317(8) Uani 0.278(6) 1 d PD A 1
C55 C 0.7697(14) 0.1482(10) 0.2192(7) 0.0370(15) Uani 0.278(6) 1 d PD A 1
H55A H 0.8403 0.1101 0.2324 0.044 Uiso 0.278(6) 1 calc PR A 1
H55B H 0.7114 0.1092 0.2577 0.044 Uiso 0.278(6) 1 calc PR A 1
C56 C 0.7724(13) 0.2648(12) 0.2345(7) 0.0416(17) Uani 0.278(6) 1 d PD A 1
H56A H 0.6973 0.2979 0.2366 0.050 Uiso 0.278(6) 1 calc PR A 1
H56B H 0.8017 0.2640 0.2877 0.050 Uiso 0.278(6) 1 calc PR A 1
N57 N 0.8437(8) 0.3309(9) 0.1662(5) 0.0313(8) Uani 0.278(6) 1 d PD A 1
C58 C 0.9622(9) 0.2983(13) 0.1637(7) 0.0362(14) Uani 0.278(6) 1 d PD A 1
H58A H 0.9706 0.2295 0.2043 0.043 Uiso 0.278(6) 1 calc PR A 1
H58B H 1.0013 0.3557 0.1820 0.043 Uiso 0.278(6) 1 calc PR A 1
C59 C 1.0179(9) 0.2810(14) 0.0832(8) 0.0354(13) Uani 0.278(6) 1 d PD A 1
H59A H 1.0880 0.2396 0.0921 0.042 Uiso 0.278(6) 1 calc PR A 1
H59B H 1.0344 0.3531 0.0477 0.042 Uiso 0.278(6) 1 calc PR A 1
C60 C 0.9950(13) 0.222(2) -0.0461(9) 0.0448(19) Uani 0.278(6) 1 d PD A 1
H60A H 1.0054 0.2987 -0.0735 0.067 Uiso 0.278(6) 1 calc PR A 1
H60B H 0.9452 0.1880 -0.0753 0.067 Uiso 0.278(6) 1 calc PR A 1
H60C H 1.0658 0.1820 -0.0462 0.067 Uiso 0.278(6) 1 calc PR A 1
C61 C 0.6364(14) 0.1027(18) 0.1355(16) 0.0423(17) Uani 0.278(6) 1 d PD A 1
H61A H 0.5848 0.1595 0.1512 0.063 Uiso 0.278(6) 1 calc PR A 1
H61B H 0.6253 0.0338 0.1751 0.063 Uiso 0.278(6) 1 calc PR A 1
H61C H 0.6240 0.0915 0.0806 0.063 Uiso 0.278(6) 1 calc PR A 1
C62 C 0.8336(13) 0.4491(11) 0.1715(11) 0.0364(15) Uani 0.278(6) 1 d PD A 1
H62A H 0.7576 0.4752 0.1663 0.055 Uiso 0.278(6) 1 calc PR A 1
H62B H 0.8815 0.4913 0.1271 0.055 Uiso 0.278(6) 1 calc PR A 1
H62C H 0.8552 0.4587 0.2246 0.055 Uiso 0.278(6) 1 calc PR A 1
Fe2X Fe 0.78057(4) 0.30168(4) 0.05054(3) 0.02232(12) Uani 0.722(6) 1 d PD A 2
N51X N 0.9483(3) 0.2190(4) 0.0530(3) 0.0307(8) Uani 0.722(6) 1 d PD A 2
C52X C 0.9276(6) 0.1005(5) 0.0714(6) 0.0499(18) Uani 0.722(6) 1 d PD A 2
H52C H 0.9972 0.0591 0.0823 0.060 Uiso 0.722(6) 1 calc PR A 2
H52D H 0.9010 0.0794 0.0228 0.060 Uiso 0.722(6) 1 calc PR A 2
C53X C 0.8456(5) 0.0695(4) 0.1435(4) 0.0447(16) Uani 0.722(6) 1 d PD A 2
H53C H 0.8813 0.0681 0.1943 0.054 Uiso 0.722(6) 1 calc PR A 2
H53D H 0.8216 -0.0057 0.1446 0.054 Uiso 0.722(6) 1 calc PR A 2
N54X N 0.7474(4) 0.1452(3) 0.1434(3) 0.0317(8) Uani 0.722(6) 1 d PD A 2
C55X C 0.7233(5) 0.1786(5) 0.2254(3) 0.0370(15) Uani 0.722(6) 1 d PD A 2
H55C H 0.7192 0.1124 0.2694 0.044 Uiso 0.722(6) 1 calc PR A 2
H55D H 0.6517 0.2190 0.2275 0.044 Uiso 0.722(6) 1 calc PR A 2
C56X C 0.8131(5) 0.2516(5) 0.2387(3) 0.0416(17) Uani 0.722(6) 1 d PD A 2
H56C H 0.7905 0.2839 0.2878 0.050 Uiso 0.722(6) 1 calc PR A 2
H56D H 0.8808 0.2063 0.2490 0.050 Uiso 0.722(6) 1 calc PR A 2
N57X N 0.8364(4) 0.3415(4) 0.1665(3) 0.0313(8) Uani 0.722(6) 1 d PD A 2
C58X C 0.9593(4) 0.3497(5) 0.1490(4) 0.0362(14) Uani 0.722(6) 1 d PD A 2
H58C H 0.9766 0.4170 0.1078 0.043 Uiso 0.722(6) 1 calc PR A 2
H58D H 0.9915 0.3554 0.1999 0.043 Uiso 0.722(6) 1 calc PR A 2
C59X C 1.0081(4) 0.2524(5) 0.1178(4) 0.0354(13) Uani 0.722(6) 1 d PD A 2
H59C H 1.0105 0.1897 0.1646 0.042 Uiso 0.722(6) 1 calc PR A 2
H59D H 1.0846 0.2681 0.0951 0.042 Uiso 0.722(6) 1 calc PR A 2
C60X C 1.0147(4) 0.2467(7) -0.0278(4) 0.0448(19) Uani 0.722(6) 1 d PD A 2
H60D H 1.0248 0.3262 -0.0418 0.067 Uiso 0.722(6) 1 calc PR A 2
H60E H 0.9766 0.2238 -0.0702 0.067 Uiso 0.722(6) 1 calc PR A 2
H60F H 1.0863 0.2084 -0.0246 0.067 Uiso 0.722(6) 1 calc PR A 2
C61X C 0.6493(6) 0.0900(7) 0.1272(6) 0.0423(17) Uani 0.722(6) 1 d PD A 2
H61D H 0.5852 0.1401 0.1287 0.063 Uiso 0.722(6) 1 calc PR A 2
H61E H 0.6366 0.0236 0.1692 0.063 Uiso 0.722(6) 1 calc PR A 2
H61F H 0.6616 0.0698 0.0729 0.063 Uiso 0.722(6) 1 calc PR A 2
C62X C 0.7924(5) 0.4475(5) 0.1860(4) 0.0364(15) Uani 0.722(6) 1 d PD A 2
H62D H 0.8103 0.5067 0.1390 0.055 Uiso 0.722(6) 1 calc PR A 2
H62E H 0.8249 0.4616 0.2340 0.055 Uiso 0.722(6) 1 calc PR A 2
H62F H 0.7127 0.4443 0.1980 0.055 Uiso 0.722(6) 1 calc PR A 2
Cl71 Cl 0.60608(7) 0.36750(8) 0.08113(6) 0.0352(2) Uani 1 1 d . . .
Cl72 Cl 0.84711(7) 0.46382(7) -0.02209(6) 0.0379(2) Uani 1 1 d . . .
Cl73 Cl 0.73903(8) 0.22445(7) -0.05986(5) 0.0326(2) Uani 1 1 d . . .
Cl80 Cl 0.78221(6) 0.72413(7) 0.25212(5) 0.02410(17) Uani 1 1 d D . .
O81 O 0.8810(2) 0.6695(2) 0.2787(2) 0.0477(8) Uani 1 1 d D . .
O82 O 0.7826(3) 0.7344(3) 0.16606(17) 0.0744(11) Uani 1 1 d D . .
O83 O 0.7746(2) 0.8316(2) 0.27358(18) 0.0393(7) Uani 1 1 d D . .
O84 O 0.69041(19) 0.6616(2) 0.29199(18) 0.0383(7) Uani 1 1 d D . .
Cl9 Cl -0.2768(5) 1.1967(4) 0.4873(4) 0.0359(7) Uani 0.439(5) 1 d PDU B 1
O91 O -0.3219(9) 1.2993(6) 0.4463(5) 0.091(2) Uani 0.439(5) 1 d PDU B 1
O92 O -0.3233(8) 1.1095(7) 0.4589(6) 0.059(3) Uani 0.439(5) 1 d PDU B 1
O93 O -0.3053(11) 1.1925(9) 0.5744(4) 0.063(3) Uani 0.439(5) 1 d PDU B 1
O94 O -0.1622(7) 1.1996(15) 0.4697(12) 0.088(3) Uani 0.439(5) 1 d PDU B 1
Cl9X Cl -0.2546(4) 1.1593(4) 0.5040(3) 0.0359(7) Uani 0.405(3) 1 d PDU C 2
O91X O -0.2423(9) 1.0543(6) 0.5531(5) 0.091(2) Uani 0.405(3) 1 d PDU C 2
O92X O -0.3020(10) 1.1488(9) 0.4302(5) 0.059(3) Uani 0.405(3) 1 d PDU C 2
O93X O -0.3297(10) 1.2292(10) 0.5461(7) 0.063(3) Uani 0.405(3) 1 d PDU C 2
O94X O -0.1531(9) 1.2099(17) 0.4832(12) 0.088(3) Uani 0.405(3) 1 d PDU C 2
Cl9Y Cl -0.2826(12) 1.1869(11) 0.4966(8) 0.0359(7) Uani 0.155(4) 1 d PDU D 3
O91Y O -0.3662(18) 1.2698(17) 0.4972(16) 0.091(2) Uani 0.155(4) 1 d PDU D 3
O92Y O -0.3258(18) 1.0813(14) 0.4986(14) 0.059(3) Uani 0.155(4) 1 d PDU D 3
O93Y O -0.2309(17) 1.1757(17) 0.5724(9) 0.063(3) Uani 0.155(4) 1 d PDU D 3
O94Y O -0.2030(18) 1.215(2) 0.4298(11) 0.088(3) Uani 0.155(4) 1 d PDU D 3

loop_
_atom_site_aniso_label
_atom_site_aniso_U_11
_atom_site_aniso_U_22
_atom_site_aniso_U_33
_atom_site_aniso_U_23
_atom_site_aniso_U_13
_atom_site_aniso_U_12
Mn1 0.0161(2) 0.0126(2) 0.0259(3) -0.00183(19) -0.00147(19) 0.00100(17)
Fe1 0.0156(2) 0.0112(2) 0.0240(2) -0.00454(17) -0.00187(17) 0.00020(16)
N1 0.0280(15) 0.0259(16) 0.0228(14) -0.0028(12) -0.0042(12) -0.0034(12)
C2 0.035(2) 0.052(3) 0.031(2) -0.0105(18) -0.0099(16) -0.0056(18)
C3 0.032(2) 0.056(3) 0.045(2) -0.022(2) -0.0061(18) -0.0153(19)
N4 0.0249(15) 0.0327(17) 0.0359(17) -0.0131(14) 0.0031(13) -0.0093(13)
C5 0.047(2) 0.026(2) 0.041(2) -0.0079(17) 0.0077(18) -0.0164(17)
C6 0.056(3) 0.0144(18) 0.040(2) -0.0048(16) 0.0041(19) -0.0041(17)
N7 0.0319(15) 0.0172(14) 0.0256(15) -0.0055(12) -0.0002(12) 0.0050(12)
C8 0.0291(18) 0.0268(19) 0.034(2) -0.0088(15) 0.0035(15) 0.0088(15)
C9 0.034(2) 0.035(2) 0.031(2) -0.0124(16) 0.0069(16) -0.0013(16)
C10 0.039(2) 0.038(2) 0.029(2) 0.0041(17) -0.0009(16) -0.0064(17)
C11 0.0187(18) 0.049(3) 0.059(3) -0.015(2) 0.0042(17) -0.0074(17)
C12 0.037(2) 0.036(2) 0.032(2) -0.0021(17) -0.0057(16) 0.0157(17)
O21 0.0371(14) 0.0202(13) 0.0326(13) -0.0111(10) 0.0024(11) -0.0002(10)
N22 0.0212(14) 0.0141(14) 0.0333(16) -0.0092(12) -0.0022(11) 0.0004(11)
C23 0.0175(15) 0.0220(17) 0.0214(16) -0.0010(13) -0.0022(12) 0.0036(12)
C24 0.0206(16) 0.0212(17) 0.0244(17) -0.0036(13) -0.0050(13) 0.0009(13)
N25 0.0354(16) 0.0217(15) 0.0232(15) -0.0059(12) -0.0001(12) -0.0048(12)
C26 0.066(3) 0.023(2) 0.030(2) -0.0098(16) 0.0010(19) -0.0078(18)
C27 0.061(3) 0.0184(19) 0.035(2) -0.0095(16) 0.0001(18) -0.0101(17)
N28 0.0326(16) 0.0203(15) 0.0262(15) -0.0013(12) -0.0015(12) -0.0028(12)
C29 0.045(2) 0.028(2) 0.0234(18) -0.0027(15) 0.0022(16) -0.0100(16)
O31 0.0233(12) 0.0174(12) 0.0430(14) -0.0131(11) -0.0018(10) -0.0010(9)
N32 0.0191(13) 0.0148(14) 0.0349(16) -0.0064(12) -0.0039(11) 0.0003(10)
C33 0.0219(16) 0.0192(17) 0.0250(17) -0.0012(13) -0.0033(13) -0.0043(13)
C34 0.0195(15) 0.0148(16) 0.0248(16) 0.0021(13) -0.0060(13) -0.0019(12)
N35 0.0243(14) 0.0173(14) 0.0331(16) -0.0003(12) -0.0023(12) -0.0064(11)
C36 0.0254(17) 0.0132(16) 0.048(2) -0.0041(15) -0.0091(16) -0.0020(13)
C37 0.0213(16) 0.0172(17) 0.042(2) -0.0083(15) -0.0083(15) 0.0013(13)
N38 0.0189(13) 0.0154(14) 0.0329(15) -0.0036(12) -0.0037(11) -0.0007(11)
C39 0.043(2) 0.033(2) 0.045(2) -0.0088(18) 0.0135(18) -0.0212(18)
O41 0.0369(14) 0.0236(13) 0.0421(15) -0.0112(11) -0.0084(12) 0.0105(11)
N42 0.0258(15) 0.0231(16) 0.0352(17) -0.0098(13) -0.0005(12) 0.0033(12)
C43 0.0246(17) 0.0247(18) 0.0285(18) -0.0036(14) -0.0018(14) 0.0066(14)
C44 0.0171(15) 0.0200(17) 0.0303(18) 0.0013(14) 0.0032(13) 0.0062(13)
N45 0.0164(13) 0.0197(15) 0.0337(16) 0.0010(12) -0.0019(11) 0.0059(11)
C46 0.0188(16) 0.0187(17) 0.044(2) -0.0097(15) 0.0006(15) 0.0018(13)
C47 0.0226(17) 0.0224(18) 0.042(2) -0.0103(16) -0.0027(15) 0.0010(14)
N48 0.0173(13) 0.0201(15) 0.0370(16) -0.0023(12) -0.0024(12) 0.0021(11)
C49 0.0291(19) 0.030(2) 0.033(2) -0.0021(16) -0.0068(15) 0.0147(15)
Fe2 0.0181(2) 0.0175(2) 0.0301(3) -0.00037(19) -0.00426(19) -0.00115(18)
N51 0.0280(16) 0.0288(17) 0.032(2) 0.0005(15) -0.0043(14) 0.0072(13)
C52 0.057(3) 0.026(2) 0.063(4) -0.011(2) 0.006(3) 0.013(2)
C53 0.070(4) 0.018(2) 0.039(4) 0.005(3) 0.004(3) 0.006(2)
N54 0.0422(18) 0.0229(17) 0.0280(19) -0.0009(14) 0.0015(15) -0.0083(14)
C55 0.039(4) 0.045(4) 0.024(2) -0.002(2) 0.007(3) -0.012(3)
C56 0.038(4) 0.045(3) 0.041(3) -0.014(2) 0.013(3) -0.011(3)
N57 0.0300(17) 0.0258(19) 0.0397(18) -0.0067(14) -0.0116(14) 0.0016(14)
C58 0.029(2) 0.037(4) 0.042(3) 0.002(3) -0.017(2) -0.005(3)
C59 0.024(2) 0.051(4) 0.027(3) 0.003(3) -0.002(2) 0.003(2)
C60 0.021(3) 0.079(5) 0.031(3) -0.006(3) -0.002(2) 0.011(3)
C61 0.061(3) 0.033(3) 0.033(3) -0.008(2) 0.009(2) -0.028(3)
C62 0.022(3) 0.032(2) 0.063(4) -0.024(2) -0.011(3) 0.000(3)
Fe2X 0.0181(2) 0.0175(2) 0.0301(3) -0.00037(19) -0.00426(19) -0.00115(18)
N51X 0.0280(16) 0.0288(17) 0.032(2) 0.0005(15) -0.0043(14) 0.0072(13)
C52X 0.057(3) 0.026(2) 0.063(4) -0.011(2) 0.006(3) 0.013(2)
C53X 0.070(4) 0.018(2) 0.039(4) 0.005(3) 0.004(3) 0.006(2)
N54X 0.0422(18) 0.0229(17) 0.0280(19) -0.0009(14) 0.0015(15) -0.0083(14)
C55X 0.039(4) 0.045(4) 0.024(2) -0.002(2) 0.007(3) -0.012(3)
C56X 0.038(4) 0.045(3) 0.041(3) -0.014(2) 0.013(3) -0.011(3)
N57X 0.0300(17) 0.0258(19) 0.0397(18) -0.0067(14) -0.0116(14) 0.0016(14)
C58X 0.029(2) 0.037(4) 0.042(3) 0.002(3) -0.017(2) -0.005(3)
C59X 0.024(2) 0.051(4) 0.027(3) 0.003(3) -0.002(2) 0.003(2)
C60X 0.021(3) 0.079(5) 0.031(3) -0.006(3) -0.002(2) 0.011(3)
C61X 0.061(3) 0.033(3) 0.033(3) -0.008(2) 0.009(2) -0.028(3)
C62X 0.022(3) 0.032(2) 0.063(4) -0.024(2) -0.011(3) 0.000(3)
Cl71 0.0201(4) 0.0378(5) 0.0525(6) -0.0204(4) -0.0052(4) 0.0021(4)
Cl72 0.0319(5) 0.0275(5) 0.0500(6) 0.0102(4) -0.0133(4) -0.0084(4)
Cl73 0.0402(5) 0.0268(5) 0.0294(5) -0.0033(4) 0.0001(4) -0.0029(4)
Cl80 0.0192(4) 0.0266(4) 0.0272(4) -0.0070(3) -0.0023(3) 0.0006(3)
O81 0.0233(13) 0.0378(16) 0.088(2) -0.0229(16) -0.0196(14) 0.0116(12)
O82 0.094(3) 0.105(3) 0.0273(16) -0.0128(18) -0.0046(17) -0.032(2)
O83 0.0299(14) 0.0224(14) 0.0649(19) -0.0122(13) 0.0066(13) -0.0019(11)
O84 0.0246(13) 0.0204(13) 0.0652(19) -0.0012(12) 0.0051(12) -0.0026(10)
Cl9 0.0394(15) 0.035(2) 0.0360(15) -0.0180(14) 0.0098(10) -0.0077(12)
O91 0.134(6) 0.074(4) 0.060(4) -0.008(3) -0.008(4) 0.016(4)
O92 0.072(4) 0.053(6) 0.065(6) -0.037(5) -0.014(5) -0.005(4)
O93 0.063(5) 0.077(6) 0.057(5) -0.044(4) 0.024(5) -0.022(4)
O94 0.045(3) 0.098(4) 0.137(7) -0.074(4) 0.038(3) -0.034(3)
Cl9X 0.0394(15) 0.035(2) 0.0360(15) -0.0180(14) 0.0098(10) -0.0077(12)
O91X 0.134(6) 0.074(4) 0.060(4) -0.008(3) -0.008(4) 0.016(4)
O92X 0.072(4) 0.053(6) 0.065(6) -0.037(5) -0.014(5) -0.005(4)
O93X 0.063(5) 0.077(6) 0.057(5) -0.044(4) 0.024(5) -0.022(4)
O94X 0.045(3) 0.098(4) 0.137(7) -0.074(4) 0.038(3) -0.034(3)
Cl9Y 0.0394(15) 0.035(2) 0.0360(15) -0.0180(14) 0.0098(10) -0.0077(12)
O91Y 0.134(6) 0.074(4) 0.060(4) -0.008(3) -0.008(4) 0.016(4)
O92Y 0.072(4) 0.053(6) 0.065(6) -0.037(5) -0.014(5) -0.005(4)
O93Y 0.063(5) 0.077(6) 0.057(5) -0.044(4) 0.024(5) -0.022(4)
O94Y 0.045(3) 0.098(4) 0.137(7) -0.074(4) 0.038(3) -0.034(3)

loop_
_atom_type_symbol
_atom_type_description
_atom_type_scat_dispersion_real
_atom_type_scat_dispersion_imag
_atom_type_scat_source
C C 0.0033 0.0016 'International Tables Vol C Tables 4.2.6.8 and 6.1.1.4'
H H 0.0000 0.0000 'International Tables Vol C Tables 4.2.6.8 and 6.1.1.4'
N N 0.0061 0.0033 'International Tables Vol C Tables 4.2.6.8 and 6.1.1.4'
Cl Cl 0.1484 0.1585 'International Tables Vol C Tables 4.2.6.8 and 6.1.1.4'
Mn Mn 0.3368 0.7283 'International Tables Vol C Tables 4.2.6.8 and 6.1.1.4'
Fe Fe 0.3463 0.8444 'International Tables Vol C Tables 4.2.6.8 and 6.1.1.4'
O O 0.0106 0.0060 'International Tables Vol C Tables 4.2.6.8 and 6.1.1.4'

loop_
_geom_angle_atom_site_label_1
_geom_angle_atom_site_label_2
_geom_angle_atom_site_label_3
_geom_angle
_geom_angle_site_symmetry_1
_geom_angle_site_symmetry_3
_geom_angle_publ_flag
N38 Mn1 N48 92.62(10) . . ?
N38 Mn1 N28 97.72(10) . . ?
N48 Mn1 N28 91.19(11) . . ?
N38 Mn1 N22 140.20(10) . . ?
N48 Mn1 N22 125.64(10) . . ?
N28 Mn1 N22 73.55(10) . . ?
N38 Mn1 N42 121.18(10) . . ?
N48 Mn1 N42 72.80(10) . . ?
N28 Mn1 N42 137.83(10) . . ?
N22 Mn1 N42 84.51(10) . . ?
N38 Mn1 N32 72.50(10) . . ?
N48 Mn1 N32 133.27(10) . . ?
N28 Mn1 N32 133.81(10) . . ?
N22 Mn1 N32 85.79(10) . . ?
N42 Mn1 N32 77.89(10) . . ?
O21 Fe1 O41 103.61(11) . . ?
O21 Fe1 O31 101.69(10) . . ?
O41 Fe1 O31 98.54(10) . . ?
O21 Fe1 N4 86.16(11) . . ?
O41 Fe1 N4 89.12(11) . . ?
O31 Fe1 N4 167.32(10) . . ?
O21 Fe1 N7 89.06(10) . . ?
O41 Fe1 N7 162.63(11) . . ?
O31 Fe1 N7 90.30(10) . . ?
N4 Fe1 N7 79.78(11) . . ?
O21 Fe1 N1 162.29(10) . . ?
O41 Fe1 N1 86.28(11) . . ?
O31 Fe1 N1 91.12(10) . . ?
N4 Fe1 N1 79.25(10) . . ?
N7 Fe1 N1 78.58(10) . . ?
C2 N1 C10 110.0(3) . . ?
C2 N1 C9 111.7(3) . . ?
C10 N1 C9 110.2(3) . . ?
C2 N1 Fe1 104.0(2) . . ?
C10 N1 Fe1 109.5(2) . . ?
C9 N1 Fe1 111.2(2) . . ?
N1 C2 C3 110.2(3) . . ?
N4 C3 C2 111.5(3) . . ?
C3 N4 C11 111.3(3) . . ?
C3 N4 C5 111.4(3) . . ?
C11 N4 C5 109.2(3) . . ?
C3 N4 Fe1 111.1(2) . . ?
C11 N4 Fe1 110.7(2) . . ?
C5 N4 Fe1 102.9(2) . . ?
N4 C5 C6 112.1(3) . . ?
N7 C6 C5 110.4(3) . . ?
C8 N7 C12 110.1(3) . . ?
C8 N7 C6 112.2(3) . . ?
C12 N7 C6 109.3(3) . . ?
C8 N7 Fe1 104.5(2) . . ?
C12 N7 Fe1 110.1(2) . . ?
C6 N7 Fe1 110.5(2) . . ?
N7 C8 C9 111.2(3) . . ?
N1 C9 C8 110.8(3) . . ?
N22 O21 Fe1 120.96(19) . . ?
C23 N22 O21 114.9(3) . . ?
C23 N22 Mn1 117.7(2) . . ?
O21 N22 Mn1 127.2(2) . . ?
N22 C23 C24 114.2(3) . . ?
N25 C24 N28 111.3(3) . . ?
N25 C24 C23 127.0(3) . . ?
N28 C24 C23 121.7(3) . . ?
C24 N25 C26 107.2(3) . . ?
C24 N25 C29 127.4(3) . . ?
C26 N25 C29 125.3(3) . . ?
C27 C26 N25 106.6(3) . . ?
C26 C27 N28 109.6(3) . . ?
C24 N28 C27 105.3(3) . . ?
C24 N28 Mn1 111.9(2) . . ?
C27 N28 Mn1 141.0(2) . . ?
N32 O31 Fe1 114.27(17) . . ?
C33 N32 O31 115.9(3) . . ?
C33 N32 Mn1 114.4(2) . . ?
O31 N32 Mn1 129.51(18) . . ?
N32 C33 C34 114.3(3) . . ?
N38 C34 N35 110.9(3) . . ?
N38 C34 C33 122.1(3) . . ?
N35 C34 C33 126.9(3) . . ?
C34 N35 C36 106.7(3) . . ?
C34 N35 C39 127.0(3) . . ?
C36 N35 C39 126.2(3) . . ?
C37 C36 N35 106.9(3) . . ?
C36 C37 N38 109.5(3) . . ?
C34 N38 C37 105.9(3) . . ?
C34 N38 Mn1 114.3(2) . . ?
C37 N38 Mn1 138.0(2) . . ?
N42 O41 Fe1 116.4(2) . . ?
C43 N42 O41 114.9(3) . . ?
C43 N42 Mn1 115.8(2) . . ?
O41 N42 Mn1 129.3(2) . . ?
N42 C43 C44 113.9(3) . . ?
N48 C44 N45 110.6(3) . . ?
N48 C44 C43 122.8(3) . . ?
N45 C44 C43 126.6(3) . . ?
C44 N45 C46 106.9(3) . . ?
C44 N45 C49 127.2(3) . . ?
C46 N45 C49 125.4(3) . . ?
N45 C46 C47 107.3(3) . . ?
C46 C47 N48 108.6(3) . . ?
C44 N48 C47 106.5(3) . . ?
C44 N48 Mn1 114.3(2) . . ?
C47 N48 Mn1 138.3(2) . . ?
N51 Fe2 N57 80.0(3) . . ?
N51 Fe2 N54 78.6(3) . . ?
N57 Fe2 N54 78.9(3) . . ?
N51 Fe2 Cl72 91.4(3) . . ?
N57 Fe2 Cl72 91.6(3) . . ?
N54 Fe2 Cl72 167.2(3) . . ?
N51 Fe2 Cl71 170.6(3) . . ?
N57 Fe2 Cl71 94.8(3) . . ?
N54 Fe2 Cl71 92.8(3) . . ?
Cl72 Fe2 Cl71 96.52(4) . . ?
N51 Fe2 Cl73 87.8(3) . . ?
N57 Fe2 Cl73 164.3(3) . . ?
N54 Fe2 Cl73 89.1(3) . . ?
Cl72 Fe2 Cl73 98.56(4) . . ?
Cl71 Fe2 Cl73 95.89(4) . . ?
C52 N51 C60 109.0(10) . . ?
C52 N51 C59 110.6(10) . . ?
C60 N51 C59 109.6(9) . . ?
C52 N51 Fe2 109.3(6) . . ?
C60 N51 Fe2 113.5(8) . . ?
C59 N51 Fe2 104.7(6) . . ?
N51 C52 C53 116.8(10) . . ?
C52 C53 N54 109.9(10) . . ?
C55 N54 C61 108.5(10) . . ?
C55 N54 C53 112.6(10) . . ?
C61 N54 C53 109.4(10) . . ?
C55 N54 Fe2 108.8(6) . . ?
C61 N54 Fe2 111.9(9) . . ?
C53 N54 Fe2 105.7(6) . . ?
N54 C55 C56 115.7(9) . . ?
N57 C56 C55 108.8(8) . . ?
C62 N57 C58 107.6(9) . . ?
C62 N57 C56 110.2(9) . . ?
C58 N57 C56 115.0(10) . . ?
C62 N57 Fe2 111.1(8) . . ?
C58 N57 Fe2 108.2(6) . . ?
C56 N57 Fe2 104.8(7) . . ?
N57 C58 C59 117.1(8) . . ?
C58 C59 N51 111.2(9) . . ?
C52X N51X C60X 109.3(5) . . ?
C52X N51X C59X 111.7(5) . . ?
C60X N51X C59X 109.2(4) . . ?
N51X C52X C53X 112.6(5) . . ?
C52X C53X N54X 113.8(4) . . ?
C61X N54X C53X 110.6(5) . . ?
C61X N54X C55X 107.7(4) . . ?
C53X N54X C55X 110.5(5) . . ?
N54X C55X C56X 109.7(4) . . ?
N57X C56X C55X 111.8(4) . . ?
C62X N57X C56X 109.8(4) . . ?
C62X N57X C58X 107.7(4) . . ?
C56X N57X C58X 108.2(4) . . ?
C59X C58X N57X 111.0(4) . . ?
C58X C59X N51X 114.5(4) . . ?
O82 Cl80 O81 109.9(2) . . ?
O82 Cl80 O84 109.19(19) . . ?
O81 Cl80 O84 109.42(17) . . ?
O82 Cl80 O83 109.8(2) . . ?
O81 Cl80 O83 108.81(16) . . ?
O84 Cl80 O83 109.67(15) . . ?
O94 Cl9 O92 112.7(7) . . ?
O94 Cl9 O91 107.3(9) . . ?
O92 Cl9 O91 108.4(6) . . ?
O94 Cl9 O93 109.8(8) . . ?
O92 Cl9 O93 112.1(7) . . ?
O91 Cl9 O93 106.1(6) . . ?
O94X Cl9X O91X 110.9(10) . . ?
O94X Cl9X O92X 109.8(8) . . ?
O91X Cl9X O92X 109.0(6) . . ?
O94X Cl9X O93X 109.2(8) . . ?
O91X Cl9X O93X 111.0(7) . . ?
O92X Cl9X O93X 106.8(7) . . ?
O94Y Cl9Y O91Y 111.2(11) . . ?
O94Y Cl9Y O92Y 111.7(11) . . ?
O91Y Cl9Y O92Y 112.1(11) . . ?
O94Y Cl9Y O93Y 108.9(11) . . ?
O91Y Cl9Y O93Y 107.6(10) . . ?
O92Y Cl9Y O93Y 105.1(10) . . ?

loop_
_geom_bond_atom_site_label_1
_geom_bond_atom_site_label_2
_geom_bond_distance
_geom_bond_site_symmetry_2
_geom_bond_publ_flag
Mn1 N38 2.192(3) . ?
Mn1 N48 2.198(3) . ?
Mn1 N28 2.236(3) . ?
Mn1 N22 2.249(3) . ?
Mn1 N42 2.324(3) . ?
Mn1 N32 2.365(3) . ?
Fe1 O21 1.937(2) . ?
Fe1 O41 1.955(2) . ?
Fe1 O31 1.962(2) . ?
Fe1 N4 2.207(3) . ?
Fe1 N7 2.214(3) . ?
Fe1 N1 2.228(3) . ?
N1 C2 1.485(4) . ?
N1 C10 1.487(4) . ?
N1 C9 1.489(5) . ?
C2 C3 1.526(6) . ?
C3 N4 1.483(5) . ?
N4 C11 1.483(5) . ?
N4 C5 1.484(5) . ?
C5 C6 1.510(6) . ?
C6 N7 1.499(4) . ?
N7 C8 1.486(4) . ?
N7 C12 1.487(4) . ?
C8 C9 1.503(5) . ?
O21 N22 1.353(3) . ?
N22 C23 1.292(4) . ?
C23 C24 1.446(5) . ?
C24 N25 1.340(4) . ?
C24 N28 1.346(4) . ?
N25 C26 1.372(4) . ?
N25 C29 1.467(4) . ?
C26 C27 1.364(5) . ?
C27 N28 1.370(5) . ?
O31 N32 1.357(3) . ?
N32 C33 1.294(4) . ?
C33 C34 1.455(5) . ?
C34 N38 1.335(4) . ?
C34 N35 1.355(4) . ?
N35 C36 1.381(5) . ?
N35 C39 1.467(5) . ?
C36 C37 1.353(5) . ?
C37 N38 1.378(4) . ?
O41 N42 1.354(4) . ?
N42 C43 1.306(4) . ?
C43 C44 1.434(5) . ?
C44 N48 1.329(4) . ?
C44 N45 1.365(4) . ?
N45 C46 1.367(4) . ?
N45 C49 1.463(4) . ?
C46 C47 1.368(5) . ?
C47 N48 1.379(4) . ?
Fe2 N51 2.250(7) . ?
Fe2 N57 2.251(8) . ?
Fe2 N54 2.254(7) . ?
Fe2 Cl72 2.2811(11) . ?
Fe2 Cl71 2.2977(11) . ?
Fe2 Cl73 2.3456(11) . ?
N51 C52 1.465(9) . ?
N51 C60 1.496(9) . ?
N51 C59 1.506(9) . ?
C52 C53 1.486(11) . ?
C53 N54 1.503(9) . ?
N54 C55 1.482(9) . ?
N54 C61 1.491(9) . ?
C55 C56 1.520(10) . ?
C56 N57 1.497(9) . ?
N57 C62 1.485(9) . ?
N57 C58 1.489(9) . ?
C58 C59 1.493(10) . ?
N51X C52X 1.473(6) . ?
N51X C60X 1.491(6) . ?
N51X C59X 1.500(6) . ?
C52X C53X 1.489(9) . ?
C53X N54X 1.491(7) . ?
N54X C61X 1.489(6) . ?
N54X C55X 1.502(6) . ?
C55X C56X 1.523(7) . ?
C56X N57X 1.489(6) . ?
N57X C62X 1.479(6) . ?
N57X C58X 1.512(6) . ?
C58X C59X 1.481(7) . ?
Cl80 O82 1.416(3) . ?
Cl80 O81 1.428(3) . ?
Cl80 O84 1.432(2) . ?
Cl80 O83 1.444(3) . ?
Cl9 O94 1.409(7) . ?
Cl9 O92 1.429(6) . ?
Cl9 O91 1.437(7) . ?
Cl9 O93 1.450(6) . ?
Cl9X O94X 1.406(7) . ?
Cl9X O91X 1.407(7) . ?
Cl9X O92X 1.446(7) . ?
Cl9X O93X 1.454(7) . ?
Cl9Y O94Y 1.408(8) . ?
Cl9Y O91Y 1.416(8) . ?
Cl9Y O92Y 1.432(8) . ?
Cl9Y O93Y 1.453(8) . ?
